data_4505491
loop_
_publ_author_name
'Zhang, Shaowei'
'Zhao, Junwei'
'Ma, Pengtao'
'Chen, Huanni'
'Niu, Jingyang'
'Wang, Jingping'

_publ_section_title
;
 Organic--Inorganic Hybrids Based on Monovacant Keggin-type
 Silicotungstates and 3d-4f Heterometals
;
_journal_issue 3
_journal_name_full 'Crystal Growth &amp; Design'
_journal_page_first 1263
_journal_paper_doi 10.1021/cg2012759
_journal_volume 12
_journal_year 2012
_chemical_formula_sum 'C28 H161 Cu5 K Lu2 N28 O173 Si4 W44'
_chemical_formula_weight 12567.23
_chemical_name_systematic
;

 ?

;
_space_group_IT_number 14
_symmetry_cell_setting monoclinic
_symmetry_space_group_name_Hall '-P 2ybc'
_symmetry_space_group_name_H-M 'P 1 21/c 1'
_atom_sites_solution_hydrogens geom
_atom_sites_solution_primary direct
_atom_sites_solution_secondary difmap
_audit_creation_method SHELXL-97
_cell_angle_alpha 90.00
_cell_angle_beta 103.817(3)
_cell_angle_gamma 90.00
_cell_formula_units_Z 2
_cell_length_a 17.510(3)
_cell_length_b 24.175(4)
_cell_length_c 24.658(4)
_cell_measurement_reflns_used 9630
_cell_measurement_temperature 296(2)
_cell_measurement_theta_max 27.75
_cell_measurement_theta_min 2.39
_cell_volume 10136(3)
_computing_cell_refinement 'Bruker SMART'
_computing_data_collection 'Bruker SMART'
_computing_data_reduction 'Bruker SAINT'
_computing_molecular_graphics 'Bruker SHELXTL'
_computing_publication_material 'Bruker SHELXTL'
_computing_structure_refinement 'SHELXL-97 (Sheldrick, 1997)'
_computing_structure_solution 'SHELXS-97 (Sheldrick, 1990)'
_diffrn_ambient_temperature 296(2)
_diffrn_measured_fraction_theta_full 0.995
_diffrn_measured_fraction_theta_max 0.995
_diffrn_measurement_device_type 'CCD area detector'
_diffrn_measurement_method 'phi and omega scans'
_diffrn_radiation_monochromator graphite
_diffrn_radiation_source 'fine-focus sealed tube'
_diffrn_radiation_type MoK\a
_diffrn_radiation_wavelength 0.71073
_diffrn_reflns_av_R_equivalents 0.0692
_diffrn_reflns_av_sigmaI/netI 0.0793
_diffrn_reflns_limit_h_max 20
_diffrn_reflns_limit_h_min -20
_diffrn_reflns_limit_k_max 28
_diffrn_reflns_limit_k_min -28
_diffrn_reflns_limit_l_max 25
_diffrn_reflns_limit_l_min -29
_diffrn_reflns_number 50922
_diffrn_reflns_theta_full 25.00
_diffrn_reflns_theta_max 25.00
_diffrn_reflns_theta_min 1.89
_exptl_absorpt_coefficient_mu 26.480
_exptl_absorpt_correction_T_max 0.1093
_exptl_absorpt_correction_T_min 0.0609
_exptl_absorpt_correction_type multi-scan
_exptl_absorpt_process_details SADABS
_exptl_crystal_colour 'black purple'
_exptl_crystal_density_diffrn 4.113
_exptl_crystal_density_method 'not measured'
_exptl_crystal_description block
_exptl_crystal_F_000 11024
_exptl_crystal_size_max 0.24
_exptl_crystal_size_mid 0.17
_exptl_crystal_size_min 0.15
_refine_diff_density_max 4.634
_refine_diff_density_min -1.905
_refine_diff_density_rms 0.376
_refine_ls_extinction_method none
_refine_ls_goodness_of_fit_ref 1.003
_refine_ls_hydrogen_treatment constr
_refine_ls_matrix_type full
_refine_ls_number_parameters 1343
_refine_ls_number_reflns 17769
_refine_ls_number_restraints 237
_refine_ls_restrained_S_all 1.002
_refine_ls_R_factor_all 0.0635
_refine_ls_R_factor_gt 0.0413
_refine_ls_shift/su_max 0.002
_refine_ls_shift/su_mean 0.000
_refine_ls_structure_factor_coef Fsqd
_refine_ls_weighting_details 'calc w=1/[\s^2^(Fo^2^)+(0.0369P)^2^+0.0000P] where P=(Fo^2^+2Fc^2^)/3'
_refine_ls_weighting_scheme calc
_refine_ls_wR_factor_gt 0.0933
_refine_ls_wR_factor_ref 0.1008
_reflns_number_gt 13362
_reflns_number_total 17769
_reflns_threshold_expression >2sigma(I)
_cod_data_source_file cg2012759_si_001.cif
_cod_data_source_block 5
_cod_depositor_comments
;
The following automatic conversions were performed:

'_symmetry_cell_setting' value 'Monoclinic' changed to 'monoclinic'
according to /home/saulius/struct/CIF-dictionaries/cif_core.dic
dictionary named 'cif_core.dic' version 2.4.1 from
2010-06-29.

'_exptl_absorpt_correction_type' value 'Multi-scan'
changed to 'multi-scan' according to
/home/saulius/struct/CIF-dictionaries/cif_core.dic dictionary named
'cif_core.dic' version 2.4.1 from 2010-06-29.

Automatic conversion script
Id: cif_fix_values 1715 2011-07-08 13:25:40Z adriana 
;
_cod_original_sg_symbol_H-M P2(1)/c
_cod_database_code 4505491

loop_
_symmetry_equiv_pos_as_xyz
'x, y, z'
'-x, y+1/2, -z+1/2'
'-x, -y, -z'
'x, -y-1/2, z-1/2'

loop_
_atom_site_label
_atom_site_type_symbol
_atom_site_fract_x
_atom_site_fract_y
_atom_site_fract_z
_atom_site_U_iso_or_equiv
_atom_site_adp_type
_atom_site_occupancy
_atom_site_symmetry_multiplicity
_atom_site_calc_flag
_atom_site_refinement_flags
W1 W 0.15898(4) 0.11014(3) 1.03672(3) 0.01981(15) Uani 1 1 d .
W2 W 0.19575(4) 0.18723(3) 1.15379(2) 0.01842(14) Uani 1 1 d .
W3 W 0.05072(4) 0.08920(2) 1.13045(3) 0.01952(15) Uani 1 1 d .
W4 W 0.06035(4) 0.29322(3) 1.17318(2) 0.01828(14) Uani 1 1 d .
W5 W -0.08884(4) 0.19696(3) 1.15097(2) 0.01777(14) Uani 1 1 d .
W6 W -0.10838(4) 0.31303(2) 1.07603(2) 0.01740(14) Uani 1 1 d .
W7 W -0.12885(4) 0.11784(3) 1.01747(2) 0.01827(14) Uani 1 1 d .
W8 W -0.14424(4) 0.23741(3) 0.94375(2) 0.01910(14) Uani 1 1 d .
W9 W -0.01784(4) 0.13953(3) 0.92500(2) 0.01974(15) Uani 1 1 d .
W10 W 0.02360(4) 0.33995(2) 0.98010(2) 0.01644(14) Uani 1 1 d .
W11 W 0.14612(4) 0.24490(2) 0.96126(2) 0.01675(14) Uani 1 1 d .
W12 W 0.29353(4) 0.56139(3) 1.12136(3) 0.02047(15) Uani 1 1 d .
W13 W 0.20385(4) 0.46441(3) 1.18245(3) 0.02034(15) Uani 1 1 d .
W14 W 0.33403(4) 0.55621(3) 1.26053(3) 0.03045(17) Uani 1 1 d .
W15 W 0.31216(4) 0.34825(3) 1.25343(3) 0.02565(16) Uani 1 1 d .
W16 W 0.44463(4) 0.43696(3) 1.33532(3) 0.03445(19) Uani 1 1 d .
W17 W 0.50630(4) 0.33660(3) 1.26298(3) 0.03028(17) Uani 1 1 d .
W18 W 0.54539(4) 0.53836(3) 1.26310(3) 0.02827(17) Uani 1 1 d .
W19 W 0.60473(4) 0.43552(3) 1.18928(3) 0.02301(15) Uani 1 1 d .
W20 W 0.50333(4) 0.54359(3) 1.12280(3) 0.01859(14) Uani 1 1 d .
W21 W 0.44777(4) 0.33883(2) 1.10729(3) 0.01822(14) Uani 1 1 d .
W22 W 0.35003(3) 0.44341(2) 1.04220(2) 0.01345(13) Uani 1 1 d .
Lu1 Lu 0.22160(4) 0.33420(3) 1.08919(3) 0.01680(14) Uani 1 1 d .
Cu1 Cu 0.0000 0.5000 1.0000 0.0268(7) Uani 1 2 d S
Cu2 Cu 0.69709(13) 0.64627(10) 1.13652(9) 0.0372(5) Uani 1 1 d .
Cu3 Cu -0.12622(14) 0.20188(10) 1.29545(9) 0.0399(6) Uani 1 1 d .
K1 K 0.0000 0.0000 1.0000 0.0316(12) Uani 1 2 d S
Si1 Si 0.0256(2) 0.21440(15) 1.04984(15) 0.0089(8) Uani 1 1 d U
Si2 Si 0.4036(2) 0.44734(17) 1.18645(16) 0.0155(9) Uani 1 1 d .
O40 O 0.2559(6) 0.6134(4) 1.0768(5) 0.035(3) Uani 1 1 d .
O41 O 0.1064(6) 0.4635(5) 1.1847(5) 0.035(3) Uani 1 1 d .
O42 O 0.3243(7) 0.6080(5) 1.3051(5) 0.040(3) Uani 1 1 d .
O43 O 0.2555(7) 0.3048(5) 1.2819(5) 0.040(3) Uani 1 1 d .
O44 O 0.4698(8) 0.4484(6) 1.4065(5) 0.054(4) Uani 1 1 d U
O45 O 0.5686(7) 0.2830(5) 1.2880(5) 0.050(4) Uani 1 1 d U
O46 O 0.6043(7) 0.5816(6) 1.3110(5) 0.047(4) Uani 1 1 d .
O47 O 0.6989(6) 0.4152(5) 1.1900(5) 0.033(3) Uani 1 1 d .
O48 O 0.5334(6) 0.5924(4) 1.0809(4) 0.026(3) Uani 1 1 d U
O49 O 0.5036(6) 0.2893(4) 1.0839(4) 0.028(3) Uani 1 1 d .
O50 O 0.3408(6) 0.4663(4) 0.9743(4) 0.028(3) Uani 1 1 d .
O51 O 0.3528(6) 0.3076(4) 1.0937(4) 0.024(2) Uani 1 1 d .
O52 O 0.4263(5) 0.3852(4) 1.0416(4) 0.016(2) Uani 1 1 d .
O53 O 0.5480(6) 0.5776(4) 1.1953(4) 0.028(3) Uani 1 1 d .
O54 O 0.3629(7) 0.3877(5) 1.3296(4) 0.038(3) Uani 1 1 d .
O55 O 0.6278(6) 0.4930(5) 1.2479(4) 0.034(3) Uani 1 1 d .
O56 O 0.2086(6) 0.4186(4) 1.1297(4) 0.028(3) Uani 1 1 d .
O57 O 0.5161(7) 0.3757(5) 1.3316(4) 0.034(3) Uani 1 1 d .
O58 O 0.3748(6) 0.4976(5) 1.3113(4) 0.032(3) Uani 1 1 d .
O59 O 0.5784(6) 0.3873(5) 1.2446(4) 0.033(3) Uani 1 1 d .
O60 O 0.4423(7) 0.5664(4) 1.2574(4) 0.033(3) Uani 1 1 d .
O61 O 0.4748(6) 0.3210(4) 1.1859(4) 0.024(2) Uani 1 1 d U
O62 O 0.3063(6) 0.5988(4) 1.1922(4) 0.028(3) Uani 1 1 d U
O63 O 0.5453(6) 0.3927(4) 1.1350(4) 0.026(3) Uani 1 1 d .
O64 O 0.4102(7) 0.3075(5) 1.2714(4) 0.038(3) Uani 1 1 d .
O65 O 0.4035(6) 0.5727(4) 1.1281(4) 0.021(2) Uani 1 1 d .
O66 O 0.5189(6) 0.4828(5) 1.3096(4) 0.031(3) Uani 1 1 d .
O67 O 0.2358(6) 0.5262(4) 1.2441(4) 0.026(3) Uani 1 1 d .
O68 O 0.2501(6) 0.4155(5) 1.2410(4) 0.028(3) Uani 1 1 d .
O69 O 0.2694(5) 0.3974(4) 1.0334(4) 0.017(2) Uani 1 1 d .
O70 O 0.2871(6) 0.3320(4) 1.1819(4) 0.027(3) Uani 1 1 d .
O71 O 0.5951(5) 0.4968(4) 1.1380(4) 0.021(2) Uani 1 1 d .
O72 O 0.3018(5) 0.5042(4) 1.0708(4) 0.017(2) Uani 1 1 d .
O73 O 0.4504(5) 0.4944(4) 1.0717(4) 0.017(2) Uani 1 1 d .
O74 O 0.2006(5) 0.5303(4) 1.1345(4) 0.019(2) Uani 1 1 d U
O75 O 0.3342(6) 0.4915(4) 1.1879(4) 0.018(2) Uani 1 1 d .
O76 O 0.4125(6) 0.4072(4) 1.2405(4) 0.027(3) Uani 1 1 d .
O77 O 0.4862(5) 0.4805(4) 1.1908(4) 0.019(2) Uani 1 1 d U
O78 O 0.3861(5) 0.4135(4) 1.1288(4) 0.014(2) Uani 1 1 d .
O1 O 0.2189(6) 0.0655(4) 1.0134(5) 0.034(3) Uani 1 1 d .
O2 O 0.2768(6) 0.1822(5) 1.2090(5) 0.033(3) Uani 1 1 d .
O3 O 0.0380(6) 0.0287(4) 1.1642(5) 0.033(3) Uani 1 1 d .
O4 O 0.0906(6) 0.3263(5) 1.2353(5) 0.034(3) Uani 1 1 d .
O5 O -0.1460(6) 0.1724(4) 1.1936(4) 0.026(3) Uani 1 1 d .
O6 O -0.1779(6) 0.3645(4) 1.0721(4) 0.026(3) Uani 1 1 d .
O7 O -0.1983(6) 0.0682(4) 1.0173(4) 0.027(3) Uani 1 1 d .
O8 O -0.2263(6) 0.2615(5) 0.8968(4) 0.035(3) Uani 1 1 d .
O9 O -0.0171(7) 0.1024(5) 0.8656(4) 0.039(3) Uani 1 1 d .
O10 O -0.0138(6) 0.3973(5) 0.9408(4) 0.030(3) Uani 1 1 d .
O11 O 0.1909(6) 0.2355(5) 0.9068(4) 0.033(3) Uani 1 1 d .
O12 O 0.1086(5) 0.3664(4) 1.0259(4) 0.020(2) Uani 1 1 d U
O13 O 0.2152(6) 0.2861(4) 1.0069(4) 0.024(2) Uani 1 1 d .
O14 O 0.2292(5) 0.1321(4) 1.1037(4) 0.019(2) Uani 1 1 d U
O15 O 0.1432(6) 0.1166(4) 1.1750(4) 0.025(3) Uani 1 1 d .
O16 O 0.1117(6) 0.0593(4) 1.0801(4) 0.025(3) Uani 1 1 d .
O17 O 0.2181(6) 0.2431(4) 1.1145(4) 0.020(2) Uani 1 1 d .
O18 O -0.0912(6) 0.0931(4) 0.9554(4) 0.025(3) Uani 1 1 d .
O19 O -0.0189(6) 0.2418(4) 1.1996(4) 0.021(2) Uani 1 1 d .
O20 O -0.0380(6) 0.0853(4) 1.0655(4) 0.020(2) Uani 1 1 d U
O21 O -0.0421(6) 0.3430(4) 1.0331(4) 0.019(2) Uani 1 1 d .
O22 O -0.0133(6) 0.1390(4) 1.1583(4) 0.023(2) Uani 1 1 d .
O23 O 0.1768(6) 0.1769(4) 1.0008(4) 0.020(2) Uani 1 1 d .
O24 O -0.1493(5) 0.2614(4) 1.1207(4) 0.018(2) Uani 1 1 d .
O25 O -0.0706(6) 0.2881(4) 0.9392(4) 0.022(2) Uani 1 1 d .
O26 O 0.0793(6) 0.3064(4) 0.9297(4) 0.017(2) Uani 1 1 d U
O27 O 0.1169(6) 0.3230(4) 1.1311(4) 0.021(2) Uani 1 1 d .
O28 O 0.0500(6) 0.1955(4) 0.9225(4) 0.018(2) Uani 1 1 d .
O29 O -0.1373(5) 0.1612(4) 1.0800(4) 0.017(2) Uani 1 1 d .
O30 O -0.1076(6) 0.1858(4) 0.8954(4) 0.024(2) Uani 1 1 d .
O31 O -0.1922(5) 0.1712(4) 0.9692(4) 0.022(2) Uani 1 1 d .
O32 O 0.1229(6) 0.2270(4) 1.1850(4) 0.020(2) Uani 1 1 d U
O33 O 0.0641(6) 0.1037(4) 0.9789(4) 0.019(2) Uani 1 1 d .
O34 O -0.1552(6) 0.2711(4) 1.0129(4) 0.022(2) Uani 1 1 d .
O35 O -0.0355(6) 0.3359(4) 1.1421(4) 0.025(3) Uani 1 1 d .
O36 O 0.0862(5) 0.1669(4) 1.0810(3) 0.013(2) Uani 1 1 d U
O37 O -0.0129(5) 0.2445(4) 1.0957(4) 0.016(2) Uani 1 1 d U
O38 O -0.0445(5) 0.1859(4) 1.0032(4) 0.013(2) Uani 1 1 d U
O39 O 0.0688(5) 0.2582(4) 1.0192(4) 0.014(2) Uani 1 1 d U
N1 N -0.1166(7) 0.5113(6) 0.9861(5) 0.027(3) Uani 1 1 d .
H1C H -0.1274 0.5474 0.9890 0.033 Uiso 1 1 calc R
H1D H -0.1405 0.4998 0.9515 0.033 Uiso 1 1 calc R
N2 N -0.0067(7) 0.4635(6) 1.0708(5) 0.026(3) Uani 1 1 d .
H2C H -0.0061 0.4265 1.0671 0.032 Uiso 1 1 calc R
H2D H 0.0343 0.4735 1.0986 0.032 Uiso 1 1 calc R
N3 N 0.7173(8) 0.5961(6) 1.2029(6) 0.037(4) Uani 1 1 d .
H3C H 0.7242 0.6164 1.2343 0.045 Uiso 1 1 calc R
H3D H 0.6753 0.5740 1.2009 0.045 Uiso 1 1 calc R
N4 N 0.7719(8) 0.5967(7) 1.1103(6) 0.044(4) Uani 1 1 d .
H4C H 0.7516 0.5869 1.0746 0.053 Uiso 1 1 calc R
H4D H 0.8175 0.6147 1.1121 0.053 Uiso 1 1 calc R
N5 N 0.6600(9) 0.6842(7) 1.0626(6) 0.049(4) Uani 1 1 d U
H5C H 0.7012 0.6987 1.0517 0.059 Uiso 1 1 calc R
H5D H 0.6360 0.6596 1.0367 0.059 Uiso 1 1 calc R
N6 N 0.6264(9) 0.6971(7) 1.1629(6) 0.050(4) Uani 1 1 d .
H6C H 0.5889 0.6773 1.1736 0.060 Uiso 1 1 calc R
H6D H 0.6539 0.7155 1.1929 0.060 Uiso 1 1 calc R
N7 N -0.0105(9) 0.1946(7) 1.3097(6) 0.048(4) Uani 1 1 d .
H7C H 0.0060 0.2115 1.2821 0.058 Uiso 1 1 calc R
H7D H 0.0118 0.2119 1.3419 0.058 Uiso 1 1 calc R
N8 N -0.1174(10) 0.1223(7) 1.3202(9) 0.073(6) Uani 1 1 d .
H8C H -0.1054 0.1201 1.3577 0.088 Uiso 1 1 calc R
H8D H -0.1630 0.1044 1.3067 0.088 Uiso 1 1 calc R
N9 N -0.2401(9) 0.2089(8) 1.2792(7) 0.059(5) Uani 1 1 d U
H9C H -0.2627 0.1868 1.2505 0.071 Uiso 1 1 calc R
H9D H -0.2579 0.1992 1.3092 0.071 Uiso 1 1 calc R
N10 N -0.1267(11) 0.2814(6) 1.2745(7) 0.060(5) Uani 1 1 d .
H10C H -0.1101 0.3022 1.3053 0.072 Uiso 1 1 calc R
H10D H -0.0939 0.2869 1.2519 0.072 Uiso 1 1 calc R
N11 N -0.4241(8) 0.4339(5) 1.0313(5) 0.026(3) Uani 1 1 d .
H11C H -0.4712 0.4230 1.0165 0.031 Uiso 1 1 calc R
H11D H -0.4163 0.4653 1.0480 0.031 Uiso 1 1 calc R
N12 N -0.3240(11) 0.3112(7) 0.9890(10) 0.094(8) Uani 1 1 d .
H12C H -0.2756 0.3204 1.0014 0.112 Uiso 1 1 calc R
H12D H -0.3357 0.2803 0.9716 0.112 Uiso 1 1 calc R
C1 C -0.1448(9) 0.4789(7) 1.0282(7) 0.031(4) Uani 1 1 d .
H1A H -0.1537 0.4408 1.0161 0.038 Uiso 1 1 calc R
H1B H -0.1940 0.4941 1.0331 0.038 Uiso 1 1 calc R
C2 C -0.0820(9) 0.4816(7) 1.0836(7) 0.032(4) Uani 1 1 d .
H2A H -0.0772 0.5190 1.0983 0.038 Uiso 1 1 calc R
H2B H -0.0958 0.4572 1.1111 0.038 Uiso 1 1 calc R
C3 C 0.7874(11) 0.5621(9) 1.2051(8) 0.048(5) Uani 1 1 d .
H3A H 0.7858 0.5289 1.2269 0.057 Uiso 1 1 calc R
H3B H 0.8346 0.5827 1.2221 0.057 Uiso 1 1 calc R
C4 C 0.7865(13) 0.5474(10) 1.1454(8) 0.058(6) Uani 1 1 d .
H4A H 0.8367 0.5313 1.1438 0.069 Uiso 1 1 calc R
H4B H 0.7458 0.5202 1.1316 0.069 Uiso 1 1 calc R
C5 C 0.6050(14) 0.7280(10) 1.0684(9) 0.066(5) Uani 1 1 d U
H5A H 0.6248 0.7627 1.0575 0.079 Uiso 1 1 calc R
H5B H 0.5551 0.7207 1.0422 0.079 Uiso 1 1 calc R
C6 C 0.5906(14) 0.7350(11) 1.1222(10) 0.074(7) Uani 1 1 d U
H6A H 0.6079 0.7718 1.1353 0.089 Uiso 1 1 calc R
H6B H 0.5343 0.7334 1.1185 0.089 Uiso 1 1 calc R
C7 C 0.0164(10) 0.1358(8) 1.3134(7) 0.040(5) Uani 1 1 d .
H7A H 0.0460 0.1277 1.3511 0.048 Uiso 1 1 calc R
H7B H 0.0504 0.1297 1.2881 0.048 Uiso 1 1 calc R
C8 C -0.0546(12) 0.0984(9) 1.2979(10) 0.064(7) Uani 1 1 d .
H8A H -0.0717 0.0951 1.2576 0.076 Uiso 1 1 calc R
H8B H -0.0413 0.0618 1.3134 0.076 Uiso 1 1 calc R
C9 C -0.2595(18) 0.2704(13) 1.2640(13) 0.102(8) Uani 1 1 d U
H9A H -0.3073 0.2723 1.2345 0.122 Uiso 1 1 calc R
H9B H -0.2694 0.2894 1.2964 0.122 Uiso 1 1 calc R
C10 C -0.2020(16) 0.2965(12) 1.2474(12) 0.088(7) Uani 1 1 d U
H10A H -0.2077 0.3360 1.2525 0.105 Uiso 1 1 calc R
H10B H -0.2086 0.2900 1.2077 0.105 Uiso 1 1 calc R
C11 C -0.3571(10) 0.3988(8) 1.0281(9) 0.047(5) Uani 1 1 d .
H11A H -0.3270 0.3900 1.0655 0.057 Uiso 1 1 calc R
H11B H -0.3230 0.4185 1.0090 0.057 Uiso 1 1 calc R
C12 C -0.3853(13) 0.3471(10) 0.9975(10) 0.064(6) Uani 1 1 d U
H12A H -0.4174 0.3270 1.0180 0.077 Uiso 1 1 calc R
H12B H -0.4187 0.3567 0.9614 0.077 Uiso 1 1 calc R
N13 N -0.3288(12) 0.1090(9) 0.9126(10) 0.126(10) Uani 1 1 d G
H13C H -0.3352 0.0910 0.9413 0.151 Uiso 1 1 calc R
H13D H -0.3418 0.1434 0.9086 0.151 Uiso 1 1 calc R
N14 N -0.2461(11) -0.0054(8) 0.8440(9) 0.099(7) Uani 1 1 d GU
H14C H -0.2406 0.0130 0.8153 0.119 Uiso 1 1 calc R
H14D H -0.2330 -0.0397 0.8474 0.119 Uiso 1 1 calc R
C13 C -0.2954(12) 0.0811(7) 0.8703(8) 0.114(10) Uani 1 1 d GU
H13A H -0.2473 0.0995 0.8672 0.137 Uiso 1 1 calc R
H13B H -0.3325 0.0824 0.8342 0.137 Uiso 1 1 calc R
C14 C -0.2784(13) 0.0223(7) 0.8880(7) 0.133(11) Uani 1 1 d GU
H14A H -0.3262 0.0040 0.8916 0.160 Uiso 1 1 calc R
H14B H -0.2405 0.0208 0.9237 0.160 Uiso 1 1 calc R
O1W O 0.8150(7) 0.7003(5) 1.1873(5) 0.043(3) Uani 1 1 d .
O2W O -0.1642(19) 0.0725(14) 0.7922(14) 0.209(13) Uani 1 1 d U
O3W O 0.1414(17) 0.1322(13) 0.8406(10) 0.063(9) Uani 0.50 1 d P
O4W O -0.3030(18) 0.2057(14) 1.0466(14) 0.079(10) Uani 0.50 1 d PU
O5W O 0.4158(15) 0.2094(11) 1.1832(12) 0.049(7) Uani 0.50 1 d PU
O6W O -0.121(2) 0.4079(14) 1.2025(14) 0.084(10) Uani 0.50 1 d PU
O7W O -0.384(2) 0.2262(18) 0.9174(17) 0.113(13) Uani 0.50 1 d PU
O8W O 0.296(3) 0.131(2) 0.922(2) 0.150(18) Uani 0.50 1 d PU
O9W O 0.249(3) 0.584(2) 1.3820(19) 0.134(16) Uani 0.50 1 d PU
O10W O 0.054(2) 0.0458(15) 0.7836(14) 0.088(11) Uani 0.50 1 d PU
O11W O 0.529(3) 0.190(2) 1.203(2) 0.153 Uiso 0.50 1 d P
O12W O 0.3523(18) 0.1958(13) 1.0520(13) 0.074(9) Uani 0.50 1 d PU
O13W O 0.402(3) 0.190(2) 1.144(2) 0.148(19) Uani 0.50 1 d PU
O14W O 0.569(2) 0.1905(16) 1.3570(16) 0.106(13) Uani 0.50 1 d PU
O15W O 0.207(6) 0.046(4) 0.893(4) 0.14(3) Uani 0.25 1 d PU
O16W O 0.228(3) 0.025(2) 0.853(2) 0.053(15) Uani 0.25 1 d PU

loop_
_atom_site_aniso_label
_atom_site_aniso_U_11
_atom_site_aniso_U_22
_atom_site_aniso_U_33
_atom_site_aniso_U_23
_atom_site_aniso_U_13
_atom_site_aniso_U_12
W1 0.0275(4) 0.0113(3) 0.0218(4) 0.0009(3) 0.0081(3) 0.0031(3)
W2 0.0227(3) 0.0161(3) 0.0144(3) 0.0047(2) 0.0005(3) -0.0023(3)
W3 0.0280(4) 0.0118(3) 0.0183(3) 0.0060(2) 0.0046(3) -0.0007(3)
W4 0.0248(3) 0.0185(3) 0.0120(3) -0.0040(2) 0.0054(3) -0.0071(3)
W5 0.0260(4) 0.0166(3) 0.0127(3) -0.0003(2) 0.0086(3) -0.0054(3)
W6 0.0225(3) 0.0119(3) 0.0190(3) -0.0011(2) 0.0074(3) 0.0006(2)
W7 0.0237(3) 0.0137(3) 0.0164(3) -0.0026(2) 0.0028(3) -0.0055(3)
W8 0.0233(3) 0.0168(3) 0.0145(3) 0.0011(2) -0.0009(3) -0.0010(3)
W9 0.0306(4) 0.0156(3) 0.0129(3) -0.0061(2) 0.0052(3) -0.0034(3)
W10 0.0253(3) 0.0100(3) 0.0141(3) 0.0034(2) 0.0046(3) -0.0005(2)
W11 0.0267(3) 0.0135(3) 0.0123(3) -0.0007(2) 0.0090(3) -0.0026(3)
W12 0.0246(4) 0.0126(3) 0.0256(4) -0.0038(3) 0.0087(3) 0.0004(3)
W13 0.0220(3) 0.0229(4) 0.0177(3) -0.0056(3) 0.0077(3) -0.0043(3)
W14 0.0326(4) 0.0336(4) 0.0266(4) -0.0179(3) 0.0101(3) -0.0072(3)
W15 0.0302(4) 0.0300(4) 0.0163(4) 0.0060(3) 0.0049(3) -0.0073(3)
W16 0.0354(4) 0.0536(5) 0.0124(4) -0.0007(3) 0.0018(3) -0.0121(4)
W17 0.0318(4) 0.0340(4) 0.0225(4) 0.0143(3) 0.0015(3) 0.0010(3)
W18 0.0269(4) 0.0359(4) 0.0198(4) -0.0084(3) 0.0012(3) -0.0119(3)
W19 0.0188(3) 0.0255(4) 0.0220(4) 0.0025(3) -0.0005(3) -0.0022(3)
W20 0.0201(3) 0.0148(3) 0.0202(3) -0.0019(2) 0.0034(3) -0.0060(2)
W21 0.0224(3) 0.0113(3) 0.0217(3) 0.0019(2) 0.0064(3) 0.0005(2)
W22 0.0178(3) 0.0099(3) 0.0125(3) 0.0002(2) 0.0033(2) -0.0022(2)
Lu1 0.0234(4) 0.0121(3) 0.0157(3) -0.0002(2) 0.0062(3) -0.0034(3)
Cu1 0.0233(15) 0.0257(17) 0.0303(17) 0.0068(12) 0.0043(13) 0.0005(12)
Cu2 0.0396(13) 0.0407(14) 0.0353(13) -0.0149(10) 0.0166(11) -0.0097(10)
Cu3 0.0488(14) 0.0421(15) 0.0313(13) 0.0015(10) 0.0147(11) -0.0075(11)
K1 0.047(3) 0.014(3) 0.034(3) -0.004(2) 0.008(3) -0.001(2)
Si1 0.0112(11) 0.0081(11) 0.0075(11) -0.0005(8) 0.0027(8) 0.0007(9)
Si2 0.020(2) 0.018(2) 0.008(2) 0.0002(16) 0.0037(17) -0.0005(17)
O40 0.038(7) 0.017(7) 0.052(8) 0.005(5) 0.015(6) 0.008(5)
O41 0.037(7) 0.034(7) 0.039(7) -0.007(6) 0.020(6) 0.001(5)
O42 0.052(8) 0.029(7) 0.041(8) -0.023(6) 0.017(6) -0.013(6)
O43 0.042(7) 0.042(8) 0.035(7) 0.012(6) 0.007(6) -0.018(6)
O44 0.065(7) 0.058(7) 0.036(6) -0.003(6) 0.004(6) -0.006(6)
O45 0.048(6) 0.050(7) 0.050(7) 0.036(6) 0.005(6) 0.007(5)
O46 0.048(8) 0.062(9) 0.032(7) -0.020(6) 0.012(6) -0.026(7)
O47 0.020(6) 0.029(7) 0.052(8) 0.013(6) 0.009(6) -0.002(5)
O48 0.033(6) 0.016(5) 0.029(5) -0.003(4) 0.008(5) -0.015(4)
O49 0.028(6) 0.022(7) 0.037(7) -0.004(5) 0.013(5) 0.004(5)
O50 0.040(7) 0.030(7) 0.007(5) 0.002(5) -0.005(5) -0.005(5)
O51 0.032(6) 0.011(6) 0.032(6) -0.002(5) 0.014(5) -0.005(5)
O52 0.019(5) 0.014(6) 0.019(6) 0.001(4) 0.011(4) 0.003(4)
O53 0.020(6) 0.026(7) 0.036(7) -0.010(5) 0.000(5) -0.015(5)
O54 0.040(7) 0.063(9) 0.015(6) -0.003(6) 0.011(5) -0.017(6)
O55 0.031(7) 0.050(8) 0.020(6) 0.002(5) 0.006(5) -0.010(6)
O56 0.046(7) 0.015(6) 0.025(6) -0.002(5) 0.013(5) -0.008(5)
O57 0.050(8) 0.032(7) 0.014(6) 0.008(5) -0.003(5) -0.011(6)
O58 0.037(7) 0.047(8) 0.019(6) -0.002(5) 0.018(5) -0.013(6)
O59 0.028(6) 0.047(8) 0.020(6) 0.017(5) -0.005(5) -0.009(5)
O60 0.050(8) 0.022(7) 0.029(7) -0.012(5) 0.014(6) -0.012(5)
O61 0.027(5) 0.016(5) 0.024(5) 0.009(4) -0.003(4) -0.001(4)
O62 0.037(6) 0.018(5) 0.030(6) -0.016(4) 0.007(5) 0.000(4)
O63 0.019(6) 0.021(6) 0.036(7) -0.002(5) 0.004(5) 0.005(5)
O64 0.040(7) 0.055(9) 0.019(6) 0.012(6) 0.008(5) 0.002(6)
O65 0.025(6) 0.009(6) 0.030(6) -0.001(4) 0.010(5) 0.000(4)
O66 0.040(7) 0.037(7) 0.012(6) -0.001(5) -0.003(5) -0.016(5)
O67 0.025(6) 0.034(7) 0.023(6) -0.015(5) 0.014(5) 0.002(5)
O68 0.022(6) 0.042(7) 0.022(6) -0.005(5) 0.011(5) -0.007(5)
O69 0.025(6) 0.019(6) 0.006(5) -0.002(4) 0.003(4) -0.005(4)
O70 0.032(6) 0.020(6) 0.025(6) -0.003(5) -0.004(5) 0.009(5)
O71 0.010(5) 0.033(7) 0.020(6) 0.001(5) 0.005(4) 0.002(4)
O72 0.012(5) 0.013(6) 0.023(6) -0.006(4) -0.004(4) -0.002(4)
O73 0.023(6) 0.017(6) 0.014(5) 0.001(4) 0.011(4) -0.007(4)
O74 0.019(5) 0.013(5) 0.025(5) -0.007(4) 0.006(4) 0.007(4)
O75 0.023(6) 0.019(6) 0.015(5) -0.007(4) 0.010(5) -0.001(4)
O76 0.028(6) 0.026(7) 0.019(6) 0.011(5) -0.005(5) -0.003(5)
O77 0.016(5) 0.024(5) 0.014(5) -0.007(4) 0.000(4) -0.012(4)
O78 0.019(5) 0.011(5) 0.010(5) 0.002(4) 0.001(4) -0.002(4)
O1 0.038(7) 0.022(7) 0.040(7) -0.010(5) 0.004(6) 0.009(5)
O2 0.024(6) 0.034(7) 0.036(7) 0.013(5) 0.000(5) -0.002(5)
O3 0.044(7) 0.015(6) 0.041(7) 0.016(5) 0.013(6) 0.002(5)
O4 0.036(7) 0.035(7) 0.030(7) -0.015(5) 0.004(6) -0.013(5)
O5 0.031(6) 0.030(7) 0.019(6) 0.008(5) 0.011(5) -0.008(5)
O6 0.022(6) 0.018(6) 0.040(7) 0.000(5) 0.010(5) 0.016(5)
O7 0.028(6) 0.017(6) 0.033(7) -0.005(5) 0.000(5) -0.014(5)
O8 0.036(7) 0.039(8) 0.025(7) 0.009(5) -0.005(5) 0.010(6)
O9 0.054(8) 0.043(8) 0.020(6) -0.021(5) 0.011(6) -0.014(6)
O10 0.029(6) 0.030(7) 0.033(7) 0.005(5) 0.010(5) 0.003(5)
O11 0.046(7) 0.038(7) 0.022(6) -0.013(5) 0.021(6) -0.016(6)
O12 0.020(5) 0.016(5) 0.019(5) -0.001(4) -0.008(4) 0.007(4)
O13 0.037(7) 0.017(6) 0.021(6) -0.008(4) 0.014(5) -0.001(5)
O14 0.018(5) 0.020(5) 0.018(5) 0.005(4) 0.001(4) -0.003(4)
O15 0.027(6) 0.021(6) 0.019(6) 0.009(5) -0.009(5) 0.001(5)
O16 0.026(6) 0.014(6) 0.030(7) 0.000(5) -0.001(5) -0.004(5)
O17 0.026(6) 0.018(6) 0.018(6) -0.007(4) 0.009(5) -0.005(4)
O18 0.032(6) 0.018(6) 0.022(6) -0.006(5) 0.004(5) -0.007(5)
O19 0.026(6) 0.023(6) 0.014(6) -0.001(4) 0.004(5) -0.003(5)
O20 0.027(5) 0.017(5) 0.018(5) 0.001(4) 0.006(4) -0.002(4)
O21 0.026(6) 0.010(6) 0.021(6) -0.004(4) 0.003(5) -0.001(4)
O22 0.039(7) 0.012(6) 0.019(6) 0.005(4) 0.010(5) -0.008(5)
O23 0.028(6) 0.010(6) 0.028(6) -0.003(4) 0.016(5) -0.004(4)
O24 0.020(5) 0.011(6) 0.025(6) 0.000(4) 0.013(5) -0.005(4)
O25 0.030(6) 0.019(6) 0.017(6) 0.001(4) 0.004(5) -0.002(5)
O26 0.027(5) 0.011(5) 0.013(5) 0.009(4) 0.007(4) 0.000(4)
O27 0.028(6) 0.015(6) 0.022(6) -0.003(4) 0.012(5) -0.010(4)
O28 0.027(6) 0.017(6) 0.012(5) 0.000(4) 0.008(4) 0.000(4)
O29 0.024(6) 0.008(5) 0.026(6) -0.001(4) 0.017(5) -0.005(4)
O30 0.047(7) 0.010(6) 0.016(6) 0.004(4) 0.007(5) -0.002(5)
O31 0.008(5) 0.027(6) 0.029(6) -0.002(5) -0.001(5) 0.001(4)
O32 0.037(5) 0.010(5) 0.010(5) 0.004(4) 0.002(4) -0.004(4)
O33 0.031(6) 0.010(5) 0.016(6) -0.004(4) 0.004(5) -0.012(4)
O34 0.022(6) 0.019(6) 0.025(6) 0.004(5) 0.005(5) 0.003(4)
O35 0.032(6) 0.022(6) 0.023(6) -0.017(5) 0.011(5) -0.009(5)
O36 0.025(5) 0.010(4) 0.005(4) 0.002(3) 0.006(4) 0.002(4)
O37 0.024(5) 0.010(5) 0.019(5) -0.002(4) 0.016(4) 0.001(4)
O38 0.016(5) 0.007(5) 0.012(5) -0.005(4) 0.000(4) -0.006(4)
O39 0.021(5) 0.008(5) 0.014(5) 0.007(4) 0.004(4) -0.003(4)
N1 0.016(7) 0.037(9) 0.023(8) 0.007(6) -0.008(6) -0.002(6)
N2 0.011(7) 0.040(9) 0.022(8) -0.002(6) -0.007(6) 0.007(6)
N3 0.043(9) 0.031(9) 0.046(10) -0.025(7) 0.026(8) -0.012(7)
N4 0.027(9) 0.064(12) 0.042(10) -0.032(9) 0.010(7) -0.006(8)
N5 0.058(10) 0.045(10) 0.054(10) -0.005(7) 0.031(8) 0.000(7)
N6 0.050(10) 0.064(12) 0.026(9) -0.011(8) -0.010(8) -0.006(9)
N7 0.054(11) 0.058(12) 0.033(9) -0.006(8) 0.010(8) -0.024(9)
N8 0.051(12) 0.052(13) 0.106(17) 0.051(11) -0.002(11) -0.014(10)
N9 0.065(12) 0.079(10) 0.045(11) 0.003(9) 0.034(9) 0.009(9)
N10 0.083(14) 0.028(10) 0.063(12) -0.029(8) 0.005(10) 0.002(9)
N11 0.034(8) 0.012(7) 0.031(8) -0.002(6) 0.005(6) -0.001(6)
N12 0.069(14) 0.015(10) 0.19(2) 0.007(12) 0.014(15) -0.015(9)
C1 0.018(9) 0.027(10) 0.043(11) 0.008(8) -0.004(8) -0.011(7)
C2 0.042(11) 0.023(10) 0.043(11) -0.005(8) 0.035(9) 0.007(8)
C3 0.034(11) 0.062(15) 0.044(13) 0.008(10) 0.002(10) 0.000(10)
C4 0.058(14) 0.086(19) 0.031(12) -0.005(11) 0.015(11) 0.022(12)
C5 0.078(11) 0.059(11) 0.068(11) 0.003(9) 0.031(10) 0.008(9)
C6 0.077(10) 0.081(11) 0.069(10) 0.000(8) 0.027(8) 0.029(8)
C7 0.042(11) 0.051(13) 0.026(10) -0.016(9) 0.008(9) -0.009(9)
C8 0.048(14) 0.052(15) 0.076(17) 0.030(12) -0.013(12) -0.016(11)
C9 0.102(11) 0.102(10) 0.107(12) 0.024(9) 0.035(9) 0.014(8)
C10 0.088(11) 0.077(10) 0.094(11) 0.008(8) 0.013(9) 0.004(8)
C11 0.022(10) 0.048(13) 0.067(15) -0.003(10) 0.002(10) 0.011(9)
C12 0.059(9) 0.059(10) 0.080(10) -0.008(8) 0.027(8) 0.006(8)
N13 0.12(2) 0.10(2) 0.16(3) -0.025(18) 0.051(19) 0.041(17)
N14 0.104(11) 0.093(11) 0.097(11) -0.004(8) 0.017(8) 0.016(8)
C13 0.113(17) 0.110(17) 0.088(16) -0.015(14) -0.040(13) 0.047(14)
C14 0.199(19) 0.067(15) 0.071(14) -0.019(12) -0.091(14) 0.011(14)
O1W 0.054(8) 0.031(8) 0.050(8) -0.003(6) 0.024(7) -0.004(6)
O2W 0.209(13) 0.209(13) 0.209(13) 0.0000(10) 0.050(3) -0.0002(10)
O3W 0.08(2) 0.10(3) 0.015(14) -0.004(14) 0.032(14) -0.009(18)
O4W 0.069(12) 0.080(13) 0.087(13) 0.002(9) 0.018(9) 0.004(9)
O5W 0.047(10) 0.047(10) 0.058(11) 0.007(8) 0.020(8) -0.018(8)
O6W 0.093(13) 0.085(13) 0.081(13) 0.002(9) 0.036(9) 0.001(9)
O7W 0.108(16) 0.115(16) 0.112(16) -0.013(10) 0.018(10) 0.006(10)
O8W 0.15(2) 0.15(2) 0.16(2) -0.002(10) 0.052(11) 0.006(10)
O9W 0.136(18) 0.134(18) 0.136(18) 0.003(10) 0.039(10) 0.006(10)
O10W 0.094(13) 0.095(14) 0.084(13) 0.003(9) 0.039(9) -0.009(9)
O12W 0.077(12) 0.070(12) 0.079(12) -0.012(9) 0.028(9) -0.007(9)
O13W 0.15(2) 0.14(2) 0.15(2) 0.003(10) 0.036(11) -0.001(10)
O14W 0.105(15) 0.105(15) 0.113(15) 0.009(10) 0.039(10) 0.011(10)
O15W 0.15(4) 0.15(4) 0.14(4) -0.005(10) 0.039(13) 0.004(10)
O16W 0.051(17) 0.055(17) 0.054(17) 0.001(10) 0.014(10) 0.003(10)

loop_
_atom_type_symbol
_atom_type_description
_atom_type_scat_dispersion_real
_atom_type_scat_dispersion_imag
_atom_type_scat_source
C C 0.0033 0.0016 'International Tables Vol C Tables 4.2.6.8 and 6.1.1.4'
H H 0.0000 0.0000 'International Tables Vol C Tables 4.2.6.8 and 6.1.1.4'
N N 0.0061 0.0033 'International Tables Vol C Tables 4.2.6.8 and 6.1.1.4'
O O 0.0106 0.0060 'International Tables Vol C Tables 4.2.6.8 and 6.1.1.4'
Si Si 0.0817 0.0704 'International Tables Vol C Tables 4.2.6.8 and 6.1.1.4'
Cu Cu 0.3201 1.2651 'International Tables Vol C Tables 4.2.6.8 and 6.1.1.4'
Lu Lu -0.4720 5.8584 'International Tables Vol C Tables 4.2.6.8 and 6.1.1.4'
W W -0.8490 6.8722 'International Tables Vol C Tables 4.2.6.8 and 6.1.1.4'
K K 0.2009 0.2494 'International Tables Vol C Tables 4.2.6.8 and 6.1.1.4'

loop_
_geom_angle_atom_site_label_1
_geom_angle_atom_site_label_2
_geom_angle_atom_site_label_3
_geom_angle
_geom_angle_site_symmetry_1
_geom_angle_site_symmetry_3
O1 W1 O14 98.6(5) . .
O1 W1 O23 101.4(5) . .
O14 W1 O23 91.4(4) . .
O1 W1 O33 101.0(5) . .
O14 W1 O33 160.3(4) . .
O23 W1 O33 86.1(4) . .
O1 W1 O16 99.4(5) . .
O14 W1 O16 88.3(4) . .
O23 W1 O16 159.0(4) . .
O33 W1 O16 87.1(4) . .
O1 W1 O36 171.9(4) . .
O14 W1 O36 74.7(4) . .
O23 W1 O36 83.5(4) . .
O33 W1 O36 85.6(4) . .
O16 W1 O36 76.1(4) . .
O1 W1 K1 87.2(4) . .
O14 W1 K1 133.9(3) . .
O23 W1 K1 132.5(3) . .
O33 W1 K1 46.5(3) . .
O16 W1 K1 45.8(3) . .
O36 W1 K1 94.2(2) . .
O2 W2 O17 103.9(5) . .
O2 W2 O32 102.8(5) . .
O17 W2 O32 95.4(4) . .
O2 W2 O14 97.7(5) . .
O17 W2 O14 92.0(4) . .
O32 W2 O14 155.8(4) . .
O2 W2 O15 94.3(4) . .
O17 W2 O15 160.9(4) . .
O32 W2 O15 86.1(4) . .
O14 W2 O15 79.6(4) . .
O2 W2 O36 163.8(4) . .
O17 W2 O36 89.3(4) . .
O32 W2 O36 84.9(4) . .
O14 W2 O36 72.2(3) . .
O15 W2 O36 71.8(3) . .
O3 W3 O15 102.3(5) . .
O3 W3 O22 102.1(5) . .
O15 W3 O22 93.9(4) . .
O3 W3 O20 100.7(5) . .
O15 W3 O20 156.7(4) . .
O22 W3 O20 84.5(4) . .
O3 W3 O16 98.4(5) . .
O15 W3 O16 88.6(4) . .
O22 W3 O16 158.3(4) . .
O20 W3 O16 84.8(4) . .
O3 W3 O36 171.3(4) . .
O15 W3 O36 74.0(4) . .
O22 W3 O36 86.2(4) . .
O20 W3 O36 82.7(4) . .
O16 W3 O36 73.8(4) . .
O3 W3 K1 84.1(4) . .
O15 W3 K1 134.5(3) . .
O22 W3 K1 129.3(3) . .
O20 W3 K1 45.3(3) . .
O16 W3 K1 46.1(3) . .
O36 W3 K1 92.9(2) . .
O4 W4 O27 104.1(5) . .
O4 W4 O32 102.2(5) . .
O27 W4 O32 92.8(4) . .
O4 W4 O35 99.1(5) . .
O27 W4 O35 96.0(4) . .
O32 W4 O35 154.1(4) . .
O4 W4 O19 94.9(5) . .
O27 W4 O19 160.9(4) . .
O32 W4 O19 81.6(4) . .
O35 W4 O19 82.2(4) . .
O4 W4 O37 164.4(4) . .
O27 W4 O37 90.0(4) . .
O32 W4 O37 83.4(4) . .
O35 W4 O37 72.3(4) . .
O19 W4 O37 71.3(3) . .
O5 W5 O19 101.4(5) . .
O5 W5 O22 100.4(5) . .
O19 W5 O22 91.9(4) . .
O5 W5 O24 99.8(4) . .
O19 W5 O24 89.7(4) . .
O22 W5 O24 159.1(4) . .
O5 W5 O29 101.8(4) . .
O19 W5 O29 156.8(4) . .
O22 W5 O29 84.4(4) . .
O24 W5 O29 86.0(4) . .
O5 W5 O37 171.7(4) . .
O19 W5 O37 73.5(4) . .
O22 W5 O37 86.5(4) . .
O24 W5 O37 73.9(3) . .
O29 W5 O37 83.4(3) . .
O6 W6 O34 100.4(5) . .
O6 W6 O21 102.2(5) . .
O34 W6 O21 87.0(4) . .
O6 W6 O35 99.2(5) . .
O34 W6 O35 160.5(4) . .
O21 W6 O35 89.5(4) . .
O6 W6 O24 98.4(5) . .
O34 W6 O24 88.6(4) . .
O21 W6 O24 159.4(4) . .
O35 W6 O24 87.9(4) . .
O6 W6 O37 171.4(4) . .
O34 W6 O37 86.5(4) . .
O21 W6 O37 83.3(4) . .
O35 W6 O37 74.0(4) . .
O24 W6 O37 76.4(4) . .
O7 W7 O29 101.4(5) . .
O7 W7 O18 99.2(5) . .
O29 W7 O18 159.4(4) . .
O7 W7 O20 101.5(5) . .
O29 W7 O20 86.5(4) . .
O18 W7 O20 88.4(4) . .
O7 W7 O31 99.5(5) . .
O29 W7 O31 89.2(4) . .
O18 W7 O31 88.4(4) . .
O20 W7 O31 159.0(4) . .
O7 W7 O38 171.1(4) . .
O29 W7 O38 84.6(3) . .
O18 W7 O38 75.1(4) . .
O20 W7 O38 85.4(4) . .
O31 W7 O38 73.8(4) . .
O7 W7 K1 85.0(4) . .
O29 W7 K1 133.1(3) . .
O18 W7 K1 47.9(3) . .
O20 W7 K1 47.0(3) . .
O31 W7 K1 136.0(3) . .
O38 W7 K1 95.8(2) . .
O8 W8 O25 102.9(5) . .
O8 W8 O30 98.6(5) . .
O25 W8 O30 93.0(4) . .
O8 W8 O34 102.0(5) . .
O25 W8 O34 89.6(4) . .
O30 W8 O34 158.1(4) . .
O8 W8 O31 98.0(5) . .
O25 W8 O31 159.1(4) . .
O30 W8 O31 84.4(4) . .
O34 W8 O31 85.5(4) . .
O8 W8 O38 167.8(4) . .
O25 W8 O38 87.9(4) . .
O30 W8 O38 74.8(4) . .
O34 W8 O38 83.6(4) . .
O31 W8 O38 71.4(3) . .
O9 W9 O28 102.8(5) . .
O9 W9 O33 101.4(5) . .
O28 W9 O33 88.5(4) . .
O9 W9 O30 98.7(5) . .
O28 W9 O30 92.0(4) . .
O33 W9 O30 159.2(4) . .
O9 W9 O18 99.5(5) . .
O28 W9 O18 157.7(4) . .
O33 W9 O18 85.8(4) . .
O30 W9 O18 85.9(4) . .
O9 W9 O38 169.1(4) . .
O28 W9 O38 86.1(4) . .
O33 W9 O38 84.8(4) . .
O30 W9 O38 74.5(4) . .
O18 W9 O38 71.8(4) . .
O9 W9 K1 86.3(4) . .
O28 W9 K1 134.2(3) . .
O33 W9 K1 45.8(3) . .
O30 W9 K1 131.4(3) . .
O18 W9 K1 45.8(3) . .
O38 W9 K1 91.9(2) . .
O10 W10 O12 102.6(5) . .
O10 W10 O26 99.1(4) . .
O12 W10 O26 94.9(4) . .
O10 W10 O21 98.2(4) . .
O12 W10 O21 95.8(4) . .
O26 W10 O21 157.2(4) . .
O10 W10 O25 93.4(4) . .
O12 W10 O25 163.9(4) . .
O26 W10 O25 84.3(4) . .
O21 W10 O25 79.9(4) . .
O10 W10 O39 171.4(4) . .
O12 W10 O39 83.6(4) . .
O26 W10 O39 74.2(3) . .
O21 W10 O39 87.1(4) . .
O25 W10 O39 80.8(4) . .
O11 W11 O13 101.7(5) . .
O11 W11 O23 99.1(5) . .
O13 W11 O23 95.4(4) . .
O11 W11 O26 97.6(5) . .
O13 W11 O26 94.6(4) . .
O23 W11 O26 158.4(4) . .
O11 W11 O28 92.0(4) . .
O13 W11 O28 166.2(4) . .
O23 W11 O28 80.8(4) . .
O26 W11 O28 85.0(4) . .
O11 W11 O39 169.7(4) . .
O13 W11 O39 86.4(4) . .
O23 W11 O39 86.4(4) . .
O26 W11 O39 75.1(4) . .
O28 W11 O39 80.1(3) . .
O40 W12 O72 101.2(5) . .
O40 W12 O74 100.9(5) . .
O72 W12 O74 91.5(4) . .
O40 W12 O65 100.3(5) . .
O72 W12 O65 85.9(4) . .
O74 W12 O65 158.8(4) . .
O40 W12 O62 100.5(5) . .
O72 W12 O62 158.1(4) . .
O74 W12 O62 87.1(4) . .
O65 W12 O62 87.6(4) . .
O40 W12 O75 173.6(4) . .
O72 W12 O75 82.8(4) . .
O74 W12 O75 73.9(4) . .
O65 W12 O75 84.9(4) . .
O62 W12 O75 75.8(4) . .
O41 W13 O56 104.1(5) . .
O41 W13 O68 102.4(5) . .
O56 W13 O68 94.9(5) . .
O41 W13 O74 98.2(5) . .
O56 W13 O74 93.7(4) . .
O68 W13 O74 154.9(4) . .
O41 W13 O67 94.6(5) . .
O56 W13 O67 161.0(4) . .
O68 W13 O67 84.3(4) . .
O74 W13 O67 80.0(4) . .
O41 W13 O75 163.8(4) . .
O56 W13 O75 90.0(4) . .
O68 W13 O75 84.1(4) . .
O74 W13 O75 72.4(4) . .
O67 W13 O75 71.0(3) . .
O42 W14 O67 101.6(5) . .
O42 W14 O58 101.6(5) . .
O67 W14 O58 92.0(5) . .
O42 W14 O60 100.5(5) . .
O67 W14 O60 157.8(4) . .
O58 W14 O60 84.5(5) . .
O42 W14 O62 97.4(5) . .
O67 W14 O62 89.5(5) . .
O58 W14 O62 160.2(4) . .
O60 W14 O62 86.7(5) . .
O42 W14 O75 171.4(5) . .
O67 W14 O75 75.0(4) . .
O58 W14 O75 86.5(4) . .
O60 W14 O75 82.9(4) . .
O62 W14 O75 74.9(4) . .
O43 W15 O70 104.2(5) . .
O43 W15 O64 99.4(5) . .
O70 W15 O64 96.4(5) . .
O43 W15 O68 102.8(5) . .
O70 W15 O68 91.9(4) . .
O64 W15 O68 153.6(5) . .
O43 W15 O54 94.3(5) . .
O70 W15 O54 161.4(5) . .
O64 W15 O54 82.2(5) . .
O68 W15 O54 82.1(5) . .
O43 W15 O76 163.6(4) . .
O70 W15 O76 90.8(4) . .
O64 W15 O76 71.8(4) . .
O68 W15 O76 83.0(4) . .
O54 W15 O76 71.1(4) . .
O44 W16 O54 100.8(6) . .
O44 W16 O58 100.5(6) . .
O54 W16 O58 92.6(5) . .
O44 W16 O66 102.3(6) . .
O54 W16 O66 156.9(4) . .
O58 W16 O66 83.6(5) . .
O44 W16 O57 99.1(6) . .
O54 W16 O57 90.1(5) . .
O58 W16 O57 159.4(4) . .
O66 W16 O57 85.9(5) . .
O44 W16 O76 171.6(5) . .
O54 W16 O76 74.4(4) . .
O58 W16 O76 86.8(4) . .
O66 W16 O76 82.6(4) . .
O57 W16 O76 74.3(4) . .
O45 W17 O64 100.8(6) . .
O45 W17 O61 102.7(6) . .
O64 W17 O61 89.0(5) . .
O45 W17 O59 99.9(5) . .
O64 W17 O59 159.3(5) . .
O61 W17 O59 86.5(4) . .
O45 W17 O57 98.1(6) . .
O64 W17 O57 88.9(5) . .
O61 W17 O57 159.1(4) . .
O59 W17 O57 88.1(5) . .
O45 W17 O76 171.2(5) . .
O64 W17 O76 72.8(4) . .
O61 W17 O76 83.5(4) . .
O59 W17 O76 86.7(4) . .
O57 W17 O76 76.0(4) . .
O46 W18 O66 102.1(5) . .
O46 W18 O60 103.7(5) . .
O66 W18 O60 86.1(5) . .
O46 W18 O55 97.2(5) . .
O66 W18 O55 90.9(5) . .
O60 W18 O55 159.0(4) . .
O46 W18 O53 99.2(5) . .
O66 W18 O53 158.7(4) . .
O60 W18 O53 88.8(5) . .
O55 W18 O53 86.5(5) . .
O46 W18 O77 169.0(5) . .
O66 W18 O77 84.8(4) . .
O60 W18 O77 85.2(4) . .
O55 W18 O77 73.9(4) . .
O53 W18 O77 74.2(4) . .
O47 W19 O63 103.0(5) . .
O47 W19 O71 99.2(5) . .
O63 W19 O71 90.6(4) . .
O47 W19 O59 102.2(5) . .
O63 W19 O59 89.1(5) . .
O71 W19 O59 158.2(4) . .
O47 W19 O55 99.6(5) . .
O63 W19 O55 157.4(4) . .
O71 W19 O55 84.9(4) . .
O59 W19 O55 87.1(5) . .
O47 W19 O77 169.0(4) . .
O63 W19 O77 85.6(4) . .
O71 W19 O77 73.5(4) . .
O59 W19 O77 84.7(4) . .
O55 W19 O77 72.0(4) . .
O48 W20 O73 102.1(4) . .
O48 W20 O65 101.7(5) . .
O73 W20 O65 88.0(4) . .
O48 W20 O71 99.0(5) . .
O73 W20 O71 90.8(4) . .
O65 W20 O71 159.0(4) . .
O48 W20 O53 98.4(5) . .
O73 W20 O53 159.5(4) . .
O65 W20 O53 87.4(4) . .
O71 W20 O53 86.4(4) . .
O48 W20 O77 169.1(4) . .
O73 W20 O77 86.5(4) . .
O65 W20 O77 85.2(4) . .
O71 W20 O77 73.9(4) . .
O53 W20 O77 73.2(4) . .
O49 W21 O51 102.7(5) . .
O49 W21 O52 97.7(4) . .
O51 W21 O52 95.9(4) . .
O49 W21 O61 99.1(5) . .
O51 W21 O61 95.1(4) . .
O52 W21 O61 157.4(4) . .
O49 W21 O63 93.2(4) . .
O51 W21 O63 163.9(4) . .
O52 W21 O63 84.0(4) . .
O61 W21 O63 80.1(4) . .
O49 W21 O78 169.6(4) . .
O51 W21 O78 84.5(4) . .
O52 W21 O78 73.8(3) . .
O61 W21 O78 87.6(4) . .
O63 W21 O78 79.9(4) . .
O50 W22 O69 101.2(5) . .
O50 W22 O72 99.4(5) . .
O69 W22 O72 96.8(4) . .
O50 W22 O52 97.5(5) . .
O69 W22 O52 94.2(4) . .
O72 W22 O52 157.6(4) . .
O50 W22 O73 91.3(4) . .
O69 W22 O73 167.4(4) . .
O72 W22 O73 80.2(4) . .
O52 W22 O73 84.8(4) . .
O50 W22 O78 168.9(4) . .
O69 W22 O78 87.0(4) . .
O72 W22 O78 86.8(4) . .
O52 W22 O78 74.4(4) . .
O73 W22 O78 80.6(3) . .
O17 Lu1 O70 75.4(3) . .
O17 Lu1 O56 136.1(3) . .
O70 Lu1 O56 70.6(4) . .
O17 Lu1 O13 75.9(3) . .
O70 Lu1 O13 140.0(4) . .
O56 Lu1 O13 146.5(4) . .
O17 Lu1 O27 72.1(3) . .
O70 Lu1 O27 79.3(4) . .
O56 Lu1 O27 75.0(4) . .
O13 Lu1 O27 116.9(3) . .
O17 Lu1 O69 145.4(3) . .
O70 Lu1 O69 115.8(4) . .
O56 Lu1 O69 76.3(3) . .
O13 Lu1 O69 76.3(3) . .
O27 Lu1 O69 140.2(3) . .
O17 Lu1 O12 115.3(3) . .
O70 Lu1 O12 144.3(4) . .
O56 Lu1 O12 80.8(4) . .
O13 Lu1 O12 74.1(3) . .
O27 Lu1 O12 72.8(4) . .
O69 Lu1 O12 75.8(3) . .
O17 Lu1 O51 79.3(3) . .
O70 Lu1 O51 72.4(4) . .
O56 Lu1 O51 114.5(4) . .
O13 Lu1 O51 75.4(4) . .
O27 Lu1 O51 143.9(3) . .
O69 Lu1 O51 74.0(3) . .
O12 Lu1 O51 141.2(4) . .
N2 Cu1 N2 180.000(3) . 3_567
N2 Cu1 N1 86.5(5) . .
N2 Cu1 N1 93.5(5) 3_567 .
N2 Cu1 N1 93.5(5) . 3_567
N2 Cu1 N1 86.5(5) 3_567 3_567
N1 Cu1 N1 180.000(3) . 3_567
N6 Cu2 N4 178.0(7) . .
N6 Cu2 N3 96.4(6) . .
N4 Cu2 N3 84.2(6) . .
N6 Cu2 N5 85.5(6) . .
N4 Cu2 N5 94.3(7) . .
N3 Cu2 N5 167.7(6) . .
N9 Cu3 N7 178.4(7) . .
N9 Cu3 N10 85.5(8) . .
N7 Cu3 N10 94.2(7) . .
N9 Cu3 N8 98.4(8) . .
N7 Cu3 N8 81.9(7) . .
N10 Cu3 N8 175.7(7) . .
O20 K1 O20 180.000(2) 3_557 .
O20 K1 O16 124.0(3) 3_557 .
O20 K1 O16 56.0(3) . .
O20 K1 O16 56.0(3) 3_557 3_557
O20 K1 O16 124.0(3) . 3_557
O16 K1 O16 180.000(1) . 3_557
O20 K1 O18 56.4(3) 3_557 3_557
O20 K1 O18 123.6(3) . 3_557
O16 K1 O18 84.2(3) . 3_557
O16 K1 O18 95.8(3) 3_557 3_557
O20 K1 O18 123.6(3) 3_557 .
O20 K1 O18 56.4(3) . .
O16 K1 O18 95.8(3) . .
O16 K1 O18 84.2(3) 3_557 .
O18 K1 O18 180.0(4) 3_557 .
O20 K1 O33 67.3(3) 3_557 3_557
O20 K1 O33 112.7(3) . 3_557
O16 K1 O33 123.9(3) . 3_557
O16 K1 O33 56.1(3) 3_557 3_557
O18 K1 O33 55.8(3) 3_557 3_557
O18 K1 O33 124.2(3) . 3_557
O20 K1 O33 112.7(3) 3_557 .
O20 K1 O33 67.3(3) . .
O16 K1 O33 56.1(3) . .
O16 K1 O33 123.9(3) 3_557 .
O18 K1 O33 124.2(3) 3_557 .
O18 K1 O33 55.8(3) . .
O33 K1 O33 180.00(18) 3_557 .
O20 K1 W7 30.0(2) 3_557 3_557
O20 K1 W7 150.0(2) . 3_557
O16 K1 W7 97.6(2) . 3_557
O16 K1 W7 82.4(2) 3_557 3_557
O18 K1 W7 30.0(2) 3_557 3_557
O18 K1 W7 150.0(2) . 3_557
O33 K1 W7 67.9(2) 3_557 3_557
O33 K1 W7 112.1(2) . 3_557
O20 K1 W7 150.0(2) 3_557 .
O20 K1 W7 30.0(2) . .
O16 K1 W7 82.4(2) . .
O16 K1 W7 97.6(2) 3_557 .
O18 K1 W7 150.0(2) 3_557 .
O18 K1 W7 30.0(2) . .
O33 K1 W7 112.1(2) 3_557 .
O33 K1 W7 67.9(2) . .
W7 K1 W7 180.000(18) 3_557 .
O20 K1 W3 29.7(2) 3_557 3_557
O20 K1 W3 150.3(2) . 3_557
O16 K1 W3 150.0(2) . 3_557
O16 K1 W3 30.0(2) 3_557 3_557
O18 K1 W3 82.7(2) 3_557 3_557
O18 K1 W3 97.3(2) . 3_557
O33 K1 W3 68.41(19) 3_557 3_557
O33 K1 W3 111.59(19) . 3_557
W7 K1 W3 59.539(14) 3_557 3_557
W7 K1 W3 120.462(14) . 3_557
O20 K1 W3 150.3(2) 3_557 .
O20 K1 W3 29.7(2) . .
O16 K1 W3 30.0(2) . .
O16 K1 W3 150.0(2) 3_557 .
O18 K1 W3 97.3(2) 3_557 .
O18 K1 W3 82.7(2) . .
O33 K1 W3 111.59(19) 3_557 .
O33 K1 W3 68.41(19) . .
W7 K1 W3 120.462(14) 3_557 .
W7 K1 W3 59.538(14) . .
W3 K1 W3 180.0 3_557 .
O39 Si1 O37 110.9(5) . .
O39 Si1 O38 108.1(5) . .
O37 Si1 O38 108.4(5) . .
O39 Si1 O36 111.3(5) . .
O37 Si1 O36 108.7(5) . .
O38 Si1 O36 109.4(5) . .
O78 Si2 O76 112.5(6) . .
O78 Si2 O75 111.6(5) . .
O76 Si2 O75 107.4(6) . .
O78 Si2 O77 106.7(5) . .
O76 Si2 O77 109.3(5) . .
O75 Si2 O77 109.4(5) . .
W21 O51 Lu1 138.3(5) . .
W21 O52 W22 114.3(4) . .
W18 O53 W20 119.8(5) . .
W16 O54 W15 121.1(5) . .
W18 O55 W19 120.8(5) . .
W13 O56 Lu1 157.1(6) . .
W17 O57 W16 119.6(5) . .
W16 O58 W14 152.0(6) . .
W17 O59 W19 147.8(6) . .
W18 O60 W14 151.1(6) . .
W17 O61 W21 155.5(6) . .
W12 O62 W14 119.3(5) . .
W19 O63 W21 149.7(6) . .
W17 O64 W15 123.4(6) . .
W12 O65 W20 148.9(5) . .
W18 O66 W16 152.7(6) . .
W14 O67 W13 121.1(5) . .
W13 O68 W15 140.0(6) . .
W22 O69 Lu1 136.4(5) . .
W15 O70 Lu1 159.7(6) . .
W20 O71 W19 121.0(5) . .
W12 O72 W22 156.4(5) . .
W20 O73 W22 149.1(5) . .
W12 O74 W13 121.4(5) . .
Si2 O75 W12 124.2(5) . .
Si2 O75 W13 122.6(5) . .
W12 O75 W13 91.9(3) . .
Si2 O75 W14 125.7(5) . .
W12 O75 W14 89.9(3) . .
W13 O75 W14 92.9(3) . .
Si2 O76 W17 123.6(6) . .
Si2 O76 W15 123.2(5) . .
W17 O76 W15 91.8(4) . .
Si2 O76 W16 125.3(6) . .
W17 O76 W16 90.0(3) . .
W15 O76 W16 93.4(4) . .
Si2 O77 W18 125.1(5) . .
Si2 O77 W20 122.4(5) . .
W18 O77 W20 92.7(3) . .
Si2 O77 W19 122.9(5) . .
W18 O77 W19 93.3(3) . .
W20 O77 W19 91.5(3) . .
Si2 O78 W22 130.0(5) . .
Si2 O78 W21 128.5(5) . .
W22 O78 W21 94.5(3) . .
W10 O12 Lu1 139.2(5) . .
W11 O13 Lu1 136.8(5) . .
W1 O14 W2 120.2(5) . .
W3 O15 W2 121.8(5) . .
W1 O16 W3 119.0(5) . .
W1 O16 K1 104.6(4) . .
W3 O16 K1 103.9(4) . .
W2 O17 Lu1 155.6(5) . .
W7 O18 W9 120.5(5) . .
W7 O18 K1 102.1(4) . .
W9 O18 K1 104.0(4) . .
W5 O19 W4 122.5(5) . .
W7 O20 W3 150.6(6) . .
W7 O20 K1 102.9(4) . .
W3 O20 K1 105.0(4) . .
W6 O21 W10 154.9(5) . .
W3 O22 W5 153.6(6) . .
W1 O23 W11 154.8(6) . .
W6 O24 W5 120.2(5) . .
W8 O25 W10 149.0(5) . .
W10 O26 W11 114.4(4) . .
W4 O27 Lu1 158.2(6) . .
W9 O28 W11 150.6(5) . .
W7 O29 W5 150.4(5) . .
W9 O30 W8 120.0(5) . .
W7 O31 W8 121.0(5) . .
W2 O32 W4 140.6(5) . .
W9 O33 W1 148.3(5) . .
W9 O33 K1 105.3(4) . .
W1 O33 K1 104.2(4) . .
W6 O34 W8 147.3(6) . .
W6 O35 W4 121.3(5) . .
Si1 O36 W1 124.5(5) . .
Si1 O36 W2 122.4(5) . .
W1 O36 W2 92.5(3) . .
Si1 O36 W3 125.0(5) . .
W1 O36 W3 90.8(3) . .
W2 O36 W3 92.2(3) . .
Si1 O37 W6 124.9(5) . .
Si1 O37 W4 123.8(5) . .
W6 O37 W4 92.2(3) . .
Si1 O37 W5 123.9(5) . .
W6 O37 W5 89.5(3) . .
W4 O37 W5 92.7(3) . .
Si1 O38 W7 127.1(5) . .
Si1 O38 W8 122.7(5) . .
W7 O38 W8 93.8(3) . .
Si1 O38 W9 121.0(5) . .
W7 O38 W9 92.6(3) . .
W8 O38 W9 90.2(3) . .
Si1 O39 W11 130.0(5) . .
Si1 O39 W10 128.8(5) . .
W11 O39 W10 93.3(3) . .
C1 N1 Cu1 107.7(9) . .
C1 N1 H1C 110.2 . .
Cu1 N1 H1C 110.2 . .
C1 N1 H1D 110.2 . .
Cu1 N1 H1D 110.2 . .
H1C N1 H1D 108.5 . .
C2 N2 Cu1 107.3(9) . .
C2 N2 H2C 110.3 . .
Cu1 N2 H2C 110.3 . .
C2 N2 H2D 110.3 . .
Cu1 N2 H2D 110.3 . .
H2C N2 H2D 108.5 . .
C3 N3 Cu2 110.7(11) . .
C3 N3 H3C 109.5 . .
Cu2 N3 H3C 109.5 . .
C3 N3 H3D 109.5 . .
Cu2 N3 H3D 109.5 . .
H3C N3 H3D 108.1 . .
C4 N4 Cu2 109.6(12) . .
C4 N4 H4C 109.8 . .
Cu2 N4 H4C 109.8 . .
C4 N4 H4D 109.8 . .
Cu2 N4 H4D 109.8 . .
H4C N4 H4D 108.2 . .
C5 N5 Cu2 108.8(12) . .
C5 N5 H5C 109.9 . .
Cu2 N5 H5C 109.9 . .
C5 N5 H5D 109.9 . .
Cu2 N5 H5D 109.9 . .
H5C N5 H5D 108.3 . .
C6 N6 Cu2 112.6(13) . .
C6 N6 H6C 109.1 . .
Cu2 N6 H6C 109.1 . .
C6 N6 H6D 109.1 . .
Cu2 N6 H6D 109.1 . .
H6C N6 H6D 107.8 . .
C7 N7 Cu3 113.0(11) . .
C7 N7 H7C 109.0 . .
Cu3 N7 H7C 109.0 . .
C7 N7 H7D 109.0 . .
Cu3 N7 H7D 109.0 . .
H7C N7 H7D 107.8 . .
C8 N8 Cu3 105.9(13) . .
C8 N8 H8C 110.6 . .
Cu3 N8 H8C 110.6 . .
C8 N8 H8D 110.6 . .
Cu3 N8 H8D 110.6 . .
H8C N8 H8D 108.7 . .
C9 N9 Cu3 106.7(15) . .
C9 N9 H9C 110.4 . .
Cu3 N9 H9C 110.4 . .
C9 N9 H9D 110.4 . .
Cu3 N9 H9D 110.4 . .
H9C N9 H9D 108.6 . .
C10 N10 Cu3 109.1(15) . .
C10 N10 H10C 109.9 . .
Cu3 N10 H10C 109.9 . .
C10 N10 H10D 109.9 . .
Cu3 N10 H10D 109.9 . .
H10C N10 H10D 108.3 . .
C11 N11 H11C 120.0 . .
C11 N11 H11D 120.0 . .
H11C N11 H11D 120.0 . .
C12 N12 H12C 120.0 . .
C12 N12 H12D 120.0 . .
H12C N12 H12D 120.0 . .
N1 C1 C2 108.4(12) . .
N1 C1 H1A 110.0 . .
C2 C1 H1A 110.0 . .
N1 C1 H1B 110.0 . .
C2 C1 H1B 110.0 . .
H1A C1 H1B 108.4 . .
N2 C2 C1 106.3(13) . .
N2 C2 H2A 110.5 . .
C1 C2 H2A 110.5 . .
N2 C2 H2B 110.5 . .
C1 C2 H2B 110.5 . .
H2A C2 H2B 108.7 . .
N3 C3 C4 106.4(15) . .
N3 C3 H3A 110.4 . .
C4 C3 H3A 110.4 . .
N3 C3 H3B 110.4 . .
C4 C3 H3B 110.4 . .
H3A C3 H3B 108.6 . .
N4 C4 C3 110.1(18) . .
N4 C4 H4A 109.6 . .
C3 C4 H4A 109.6 . .
N4 C4 H4B 109.6 . .
C3 C4 H4B 109.6 . .
H4A C4 H4B 108.2 . .
C6 C5 N5 116.4(19) . .
C6 C5 H5A 108.2 . .
N5 C5 H5A 108.2 . .
C6 C5 H5B 108.2 . .
N5 C5 H5B 108.2 . .
H5A C5 H5B 107.3 . .
N6 C6 C5 116(2) . .
N6 C6 H6A 108.2 . .
C5 C6 H6A 108.2 . .
N6 C6 H6B 108.2 . .
C5 C6 H6B 108.2 . .
H6A C6 H6B 107.3 . .
N7 C7 C8 109.0(16) . .
N7 C7 H7A 109.9 . .
C8 C7 H7A 109.9 . .
N7 C7 H7B 109.9 . .
C8 C7 H7B 109.9 . .
H7A C7 H7B 108.3 . .
N8 C8 C7 108.5(19) . .
N8 C8 H8A 110.0 . .
C7 C8 H8A 110.0 . .
N8 C8 H8B 110.0 . .
C7 C8 H8B 110.0 . .
H8A C8 H8B 108.4 . .
C10 C9 N9 113(2) . .
C10 C9 H9A 109.0 . .
N9 C9 H9A 109.0 . .
C10 C9 H9B 109.0 . .
N9 C9 H9B 109.0 . .
H9A C9 H9B 107.8 . .
C9 C10 N10 115(3) . .
C9 C10 H10A 108.4 . .
N10 C10 H10A 108.4 . .
C9 C10 H10B 108.4 . .
N10 C10 H10B 108.4 . .
H10A C10 H10B 107.5 . .
N11 C11 C12 110.0(15) . .
N11 C11 H11A 109.7 . .
C12 C11 H11A 109.7 . .
N11 C11 H11B 109.7 . .
C12 C11 H11B 109.7 . .
H11A C11 H11B 108.2 . .
N12 C12 C11 114.5(18) . .
N12 C12 H12A 108.6 . .
C11 C12 H12A 108.6 . .
N12 C12 H12B 108.6 . .
C11 C12 H12B 108.6 . .
H12A C12 H12B 107.6 . .
C13 N13 H13C 120.0 . .
C13 N13 H13D 120.0 . .
H13C N13 H13D 120.0 . .
C14 N14 H14C 120.0 . .
C14 N14 H14D 120.0 . .
H14C N14 H14D 120.0 . .
N13 C13 C14 108.3 . .
N13 C13 H13A 110.0 . .
C14 C13 H13A 110.0 . .
N13 C13 H13B 110.0 . .
C14 C13 H13B 110.0 . .
H13A C13 H13B 108.4 . .
C13 C14 N14 107.3 . .
C13 C14 H14A 110.3 . .
N14 C14 H14A 110.3 . .
C13 C14 H14B 110.3 . .
N14 C14 H14B 110.3 . .
H14A C14 H14B 108.5 . .

loop_
_geom_bond_atom_site_label_1
_geom_bond_atom_site_label_2
_geom_bond_distance
_geom_bond_site_symmetry_2
W1 O1 1.699(11) .
W1 O14 1.885(9) .
W1 O23 1.902(9) .
W1 O33 1.920(9) .
W1 O16 1.941(10) .
W1 O36 2.316(9) .
W1 K1 3.8019(7) .
W2 O2 1.721(10) .
W2 O17 1.759(10) .
W2 O32 1.900(10) .
W2 O14 1.997(10) .
W2 O15 2.064(10) .
W2 O36 2.344(9) .
W3 O3 1.724(10) .
W3 O15 1.849(10) .
W3 O22 1.882(10) .
W3 O20 1.949(10) .
W3 O16 1.958(11) .
W3 O36 2.400(9) .
W3 K1 3.7975(8) .
W4 O4 1.697(10) .
W4 O27 1.752(9) .
W4 O32 1.923(10) .
W4 O35 1.963(11) .
W4 O19 2.079(10) .
W4 O37 2.347(9) .
W5 O5 1.721(10) .
W5 O19 1.847(10) .
W5 O22 1.907(10) .
W5 O24 1.931(9) .
W5 O29 1.955(9) .
W5 O37 2.410(9) .
W6 O6 1.727(9) .
W6 O34 1.873(10) .
W6 O21 1.891(10) .
W6 O35 1.896(10) .
W6 O24 1.914(9) .
W6 O37 2.322(9) .
W7 O7 1.708(10) .
W7 O29 1.899(9) .
W7 O18 1.901(10) .
W7 O20 1.912(10) .
W7 O31 1.919(10) .
W7 O38 2.293(9) .
W7 K1 3.7222(7) .
W8 O8 1.718(10) .
W8 O25 1.802(10) .
W8 O30 1.938(10) .
W8 O34 1.942(10) .
W8 O31 1.977(10) .
W8 O38 2.351(9) .
W9 O9 1.721(10) .
W9 O28 1.810(10) .
W9 O33 1.914(10) .
W9 O30 1.925(10) .
W9 O18 1.982(10) .
W9 O38 2.372(9) .
W9 K1 3.8235(8) .
W10 O10 1.728(11) .
W10 O12 1.760(9) .
W10 O26 1.932(9) .
W10 O21 1.939(10) .
W10 O25 2.124(10) .
W10 O39 2.258(9) .
W11 O11 1.724(10) .
W11 O13 1.752(10) .
W11 O23 1.921(10) .
W11 O26 1.936(9) .
W11 O28 2.099(10) .
W11 O39 2.213(9) .
W12 O40 1.695(11) .
W12 O72 1.890(9) .
W12 O74 1.889(10) .
W12 O65 1.912(10) .
W12 O62 1.932(10) .
W12 O75 2.345(10) .
W13 O41 1.721(11) .
W13 O56 1.725(10) .
W13 O68 1.891(11) .
W13 O74 1.977(10) .
W13 O67 2.109(10) .
W13 O75 2.347(10) .
W14 O42 1.701(11) .
W14 O67 1.821(10) .
W14 O58 1.912(11) .
W14 O60 1.930(11) .
W14 O62 1.934(11) .
W14 O75 2.379(9) .
W15 O43 1.707(11) .
W15 O70 1.758(10) .
W15 O64 1.938(11) .
W15 O68 1.939(11) .
W15 O54 2.104(11) .
W15 O76 2.342(10) .
W16 O44 1.726(13) .
W16 O54 1.841(11) .
W16 O58 1.911(12) .
W16 O66 1.927(11) .
W16 O57 1.955(12) .
W16 O76 2.383(10) .
W17 O45 1.711(12) .
W17 O64 1.881(11) .
W17 O61 1.887(10) .
W17 O59 1.890(11) .
W17 O57 1.909(11) .
W17 O76 2.341(10) .
W18 O46 1.723(11) .
W18 O66 1.895(11) .
W18 O60 1.902(12) .
W18 O55 1.919(11) .
W18 O53 1.933(11) .
W18 O77 2.309(9) .
W19 O47 1.717(10) .
W19 O63 1.811(10) .
W19 O71 1.930(10) .
W19 O59 1.932(10) .
W19 O55 1.976(11) .
W19 O77 2.351(10) .
W20 O48 1.730(10) .
W20 O73 1.818(9) .
W20 O65 1.918(10) .
W20 O71 1.927(9) .
W20 O53 1.954(10) .
W20 O77 2.338(10) .
W21 O49 1.730(10) .
W21 O51 1.783(10) .
W21 O52 1.930(9) .
W21 O61 1.930(10) .
W21 O63 2.127(10) .
W21 O78 2.232(9) .
W22 O50 1.735(10) .
W22 O69 1.770(9) .
W22 O72 1.912(9) .
W22 O52 1.943(9) .
W22 O73 2.127(9) .
W22 O78 2.200(9) .
Lu1 O17 2.295(10) .
Lu1 O70 2.300(10) .
Lu1 O56 2.307(10) .
Lu1 O13 2.318(9) .
Lu1 O27 2.324(10) .
Lu1 O69 2.341(9) .
Lu1 O12 2.342(9) .
Lu1 O51 2.363(10) .
Cu1 N2 1.986(13) .
Cu1 N2 1.986(13) 3_567
Cu1 N1 2.006(12) .
Cu1 N1 2.006(12) 3_567
Cu2 N6 1.962(16) .
Cu2 N4 1.994(14) .
Cu2 N3 2.000(15) .
Cu2 N5 2.004(16) .
Cu3 N9 1.945(16) .
Cu3 N7 1.979(16) .
Cu3 N10 1.989(17) .
Cu3 N8 2.013(16) .
K1 O20 2.795(10) 3_557
K1 O20 2.795(10) .
K1 O16 2.817(10) .
K1 O16 2.817(10) 3_557
K1 O18 2.826(10) 3_557
K1 O18 2.826(10) .
K1 O33 2.844(9) 3_557
K1 O33 2.844(9) .
K1 W7 3.7222(7) 3_557
K1 W3 3.7975(8) 3_557
Si1 O39 1.594(9) .
Si1 O37 1.621(9) .
Si1 O38 1.621(9) .
Si1 O36 1.628(9) .
Si2 O78 1.604(10) .
Si2 O76 1.626(10) .
Si2 O75 1.625(10) .
Si2 O77 1.634(10) .
N1 C1 1.478(19) .
N1 H1C 0.9000 .
N1 H1D 0.9000 .
N2 C2 1.492(18) .
N2 H2C 0.9000 .
N2 H2D 0.9000 .
N3 C3 1.47(2) .
N3 H3C 0.9000 .
N3 H3D 0.9000 .
N4 C4 1.46(3) .
N4 H4C 0.9000 .
N4 H4D 0.9000 .
N5 C5 1.46(2) .
N5 H5C 0.9000 .
N5 H5D 0.9000 .
N6 C6 1.39(3) .
N6 H6C 0.9000 .
N6 H6D 0.9000 .
N7 C7 1.49(2) .
N7 H7C 0.9000 .
N7 H7D 0.9000 .
N8 C8 1.46(3) .
N8 H8C 0.9000 .
N8 H8D 0.9000 .
N9 C9 1.55(3) .
N9 H9C 0.9000 .
N9 H9D 0.9000 .
N10 C10 1.38(3) .
N10 H10C 0.9000 .
N10 H10D 0.9000 .
N11 C11 1.46(2) .
N11 H11C 0.8600 .
N11 H11D 0.8600 .
N12 C12 1.43(3) .
N12 H12C 0.8600 .
N12 H12D 0.8600 .
C1 C2 1.54(2) .
C1 H1A 0.9700 .
C1 H1B 0.9700 .
C2 H2A 0.9700 .
C2 H2B 0.9700 .
C3 C4 1.51(3) .
C3 H3A 0.9700 .
C3 H3B 0.9700 .
C4 H4A 0.9700 .
C4 H4B 0.9700 .
C5 C6 1.42(3) .
C5 H5A 0.9700 .
C5 H5B 0.9700 .
C6 H6A 0.9700 .
C6 H6B 0.9700 .
C7 C8 1.51(2) .
C7 H7A 0.9700 .
C7 H7B 0.9700 .
C8 H8A 0.9700 .
C8 H8B 0.9700 .
C9 C10 1.33(3) .
C9 H9A 0.9700 .
C9 H9B 0.9700 .
C10 H10A 0.9700 .
C10 H10B 0.9700 .
C11 C12 1.48(3) .
C11 H11A 0.9700 .
C11 H11B 0.9700 .
C12 H12A 0.9700 .
C12 H12B 0.9700 .
N13 C13 1.476(12) .
N13 H13C 0.8600 .
N13 H13D 0.8600 .
N14 C14 1.497(12) .
N14 H14C 0.8600 .
N14 H14D 0.8600 .
C13 C14 1.494(12) .
C13 H13A 0.9700 .
C13 H13B 0.9700 .
C14 H14A 0.9700 .
C14 H14B 0.9700 .
O5W O13W 1.06(5) .
O15W O16W 1.25(10) .
